data_7106069
loop_
_publ_author_name
'Ahmed Al-Harbi'
'Wesley Sattler'
'Aaron Sattler'
'Gerard Parkin'

_publ_section_title
;
 Synthesis and Structural Characterization of
 Tris(2-oxo-1-t-butylimidazolyl) and Tris(2-oxo-1-methylbenzimidazolyl)
 hydroborato Complexes: A New Class of Tripodal Oxygen Donor Ligand
;
_journal_name_full Chem.Commun.
_journal_page_first 3123
_journal_paper_doi 10.1039/c0cc03943h
_journal_volume 47
_journal_year 2011
_chemical_formula_sum 'C20 H35 Co O12 P3 Re'
_chemical_formula_weight 805.52
_chemical_name_systematic
;
?
;
_space_group_IT_number 14
_symmetry_cell_setting monoclinic
_symmetry_space_group_name_Hall '-P 2yn'
_symmetry_space_group_name_H-M 'P 1 21/n 1'
_atom_sites_solution_hydrogens geom
_atom_sites_solution_primary direct
_atom_sites_solution_secondary difmap
_audit_creation_method SHELXL-97
_cell_angle_alpha 90.00
_cell_angle_beta 92.8560(10)
_cell_angle_gamma 90.00
_cell_formula_units_Z 4
_cell_length_a 11.4131(7)
_cell_length_b 18.4005(11)
_cell_length_c 13.6761(8)
_cell_measurement_reflns_used 9926
_cell_measurement_temperature 125(2)
_cell_measurement_theta_max 31.79
_cell_measurement_theta_min 2.21
_cell_volume 2868.5(3)
_computing_cell_refinement 'Bruker SAINT'
_computing_data_collection 'Bruker APEX2'
_computing_data_reduction 'Bruker SAINT'
_computing_molecular_graphics 'Bruker SHELXTL'
_computing_publication_material 'Bruker SHELXTL'
_computing_structure_refinement 'SHELXL-97 (Sheldrick, 2008)'
_computing_structure_solution 'SHELXS-97 (Sheldrick, 2008)'
_diffrn_ambient_temperature 125(2)
_diffrn_measured_fraction_theta_full 0.967
_diffrn_measured_fraction_theta_max 0.967
_diffrn_measurement_device_type 'Bruker APEX-II CCD'
_diffrn_measurement_method '\f and \w scans'
_diffrn_radiation_monochromator graphite
_diffrn_radiation_source 'fine-focus sealed tube'
_diffrn_radiation_type MoK\a
_diffrn_radiation_wavelength 0.71073
_diffrn_reflns_av_R_equivalents 0.0705
_diffrn_reflns_av_sigmaI/netI 0.0632
_diffrn_reflns_limit_h_max 17
_diffrn_reflns_limit_h_min -17
_diffrn_reflns_limit_k_max 27
_diffrn_reflns_limit_k_min -26
_diffrn_reflns_limit_l_max 20
_diffrn_reflns_limit_l_min -20
_diffrn_reflns_number 48946
_diffrn_reflns_theta_full 32.48
_diffrn_reflns_theta_max 32.48
_diffrn_reflns_theta_min 1.86
_exptl_absorpt_coefficient_mu 5.018
_exptl_absorpt_correction_T_max 0.9063
_exptl_absorpt_correction_T_min 0.6083
_exptl_absorpt_correction_type empirical
_exptl_absorpt_process_details SADABS
_exptl_crystal_colour Yellow
_exptl_crystal_density_diffrn 1.865
_exptl_crystal_density_method 'not measured'
_exptl_crystal_description Block
_exptl_crystal_F_000 1592
_exptl_crystal_size_max 0.11
_exptl_crystal_size_mid 0.08
_exptl_crystal_size_min 0.02
_refine_diff_density_max 0.943
_refine_diff_density_min -0.952
_refine_diff_density_rms 0.174
_refine_ls_extinction_method none
_refine_ls_goodness_of_fit_ref 1.001
_refine_ls_hydrogen_treatment constr
_refine_ls_matrix_type full
_refine_ls_number_parameters 341
_refine_ls_number_reflns 10043
_refine_ls_number_restraints 0
_refine_ls_restrained_S_all 1.001
_refine_ls_R_factor_all 0.0694
_refine_ls_R_factor_gt 0.0355
_refine_ls_shift/su_max 0.001
_refine_ls_shift/su_mean 0.000
_refine_ls_structure_factor_coef Fsqd
_refine_ls_weighting_details 'calc w=1/[\s^2^(Fo^2^)+(0.0243P)^2^+1.0814P] where P=(Fo^2^+2Fc^2^)/3'
_refine_ls_weighting_scheme calc
_refine_ls_wR_factor_gt 0.0601
_refine_ls_wR_factor_ref 0.0686
_reflns_number_gt 7105
_reflns_number_total 10043
_reflns_threshold_expression >2sigma(I)
_cod_data_source_file C0CC03943H.TXT
_cod_data_source_block klres10
_cod_depositor_comments
;
The following automatic conversions were performed:

'_symmetry_cell_setting' value 'Monoclinic' changed to 'monoclinic'
according to the built-in table from CIF Core dictionary named
'cif_core.dic' version 2.4.1 from
2010-06-29.

'_refine_ls_hydrogen_treatment' value 'CONSTR' changed
to 'constr' according to the built-in table from CIF Core dictionary
named 'cif_core.dic' version 2.4.1 from 2010-06-29.

Automatic conversion script
Id: cif_fix_values 1646 2011-03-28 12:23:43Z adriana 
;
_cod_original_sg_symbol_H-M P2(1)/n
_cod_database_code 7106069

loop_
_symmetry_equiv_pos_as_xyz
'x, y, z'
'-x+1/2, y+1/2, -z+1/2'
'-x, -y, -z'
'x-1/2, -y-1/2, z-1/2'

loop_
_atom_site_label
_atom_site_type_symbol
_atom_site_fract_x
_atom_site_fract_y
_atom_site_fract_z
_atom_site_U_iso_or_equiv
_atom_site_adp_type
_atom_site_occupancy
_atom_site_symmetry_multiplicity
_atom_site_calc_flag
_atom_site_refinement_flags
_atom_site_disorder_assembly
_atom_site_disorder_group
Re Re 0.643867(11) 0.104665(8) 0.260487(10) 0.01638(4) Uani 1 1 d . . .
Co Co 0.31485(4) 0.19375(3) 0.26119(3) 0.01671(10) Uani 1 1 d . . .
P1 P 0.47735(8) 0.25215(5) 0.28281(7) 0.01761(18) Uani 1 1 d . . .
P2 P 0.38508(8) 0.13586(5) 0.13997(6) 0.01683(18) Uani 1 1 d . . .
P3 P 0.38268(8) 0.11060(5) 0.36089(6) 0.01765(17) Uani 1 1 d . . .
O1 O 0.7176(3) -0.04578(15) 0.1937(2) 0.0335(7) Uani 1 1 d . . .
O2 O 0.8168(3) 0.08298(18) 0.4356(2) 0.0420(8) Uani 1 1 d . . .
O3 O 0.8509(2) 0.16195(17) 0.1514(2) 0.0382(7) Uani 1 1 d . . .
O11 O 0.5887(2) 0.20999(13) 0.30947(17) 0.0201(5) Uani 1 1 d . . .
O12 O 0.4947(2) 0.29930(14) 0.18627(18) 0.0249(6) Uani 1 1 d . . .
O13 O 0.4640(2) 0.31356(14) 0.36381(19) 0.0271(6) Uani 1 1 d . . .
O21 O 0.5173(2) 0.12499(13) 0.14097(17) 0.0193(5) Uani 1 1 d . . .
O22 O 0.3464(2) 0.16962(14) 0.03546(17) 0.0229(5) Uani 1 1 d . . .
O23 O 0.3197(2) 0.05933(13) 0.12948(17) 0.0204(5) Uani 1 1 d . . .
O31 O 0.4904(2) 0.06853(13) 0.33242(17) 0.0182(5) Uani 1 1 d . . .
O32 O 0.2873(2) 0.05190(13) 0.39108(18) 0.0239(6) Uani 1 1 d . . .
O33 O 0.4057(2) 0.14869(13) 0.46493(17) 0.0219(5) Uani 1 1 d . . .
C1 C 0.6871(3) 0.0110(2) 0.2188(2) 0.0215(7) Uani 1 1 d . . .
C2 C 0.7498(3) 0.0913(2) 0.3696(3) 0.0244(8) Uani 1 1 d . . .
C3 C 0.7717(3) 0.1406(2) 0.1927(3) 0.0254(8) Uani 1 1 d . . .
C43 C 0.1885(3) 0.2517(2) 0.1790(3) 0.0287(9) Uani 1 1 d . . .
H4A H 0.1937 0.2667 0.1091 0.034 Uiso 1 1 calc R . .
C44 C 0.1394(3) 0.1856(2) 0.2126(3) 0.0293(9) Uani 1 1 d . . .
H5A H 0.1036 0.1461 0.1708 0.035 Uiso 1 1 calc R . .
C45 C 0.1480(3) 0.1871(2) 0.3164(3) 0.0298(9) Uani 1 1 d . . .
H6A H 0.1202 0.1482 0.3607 0.036 Uiso 1 1 calc R . .
C41 C 0.2037(3) 0.2526(2) 0.3467(3) 0.0271(8) Uani 1 1 d . . .
H7A H 0.2207 0.2687 0.4158 0.033 Uiso 1 1 calc R . .
C42 C 0.2266(3) 0.2925(2) 0.2609(3) 0.0274(8) Uani 1 1 d . . .
H8A H 0.2640 0.3415 0.2592 0.033 Uiso 1 1 calc R . .
C11 C 0.6005(4) 0.3390(3) 0.1745(4) 0.0667(19) Uani 1 1 d . . .
H11A H 0.6679 0.3053 0.1815 0.080 Uiso 1 1 calc R . .
H11B H 0.6095 0.3758 0.2272 0.080 Uiso 1 1 calc R . .
C12 C 0.6029(4) 0.3754(2) 0.0803(3) 0.0390(11) Uani 1 1 d . . .
H12A H 0.6705 0.4082 0.0803 0.059 Uiso 1 1 calc R . .
H12B H 0.5305 0.4034 0.0686 0.059 Uiso 1 1 calc R . .
H12C H 0.6093 0.3391 0.0284 0.059 Uiso 1 1 calc R . .
C13 C 0.5440(5) 0.3278(3) 0.4436(4) 0.0556(16) Uani 1 1 d . . .
H13A H 0.6241 0.3139 0.4259 0.067 Uiso 1 1 calc R . .
H13B H 0.5232 0.2980 0.5005 0.067 Uiso 1 1 calc R . .
C14 C 0.5425(5) 0.4050(3) 0.4703(3) 0.0476(13) Uani 1 1 d . . .
H14A H 0.6074 0.4153 0.5180 0.071 Uiso 1 1 calc R . .
H14B H 0.4679 0.4166 0.4993 0.071 Uiso 1 1 calc R . .
H14C H 0.5511 0.4348 0.4117 0.071 Uiso 1 1 calc R . .
C21 C 0.4144(4) 0.2217(3) -0.0151(3) 0.0384(11) Uani 1 1 d . . .
H21A H 0.4985 0.2087 -0.0081 0.046 Uiso 1 1 calc R . .
H21B H 0.4043 0.2705 0.0139 0.046 Uiso 1 1 calc R . .
C22 C 0.3762(4) 0.2233(2) -0.1200(3) 0.0322(9) Uani 1 1 d . . .
H22A H 0.4211 0.2602 -0.1537 0.048 Uiso 1 1 calc R . .
H22B H 0.2924 0.2352 -0.1267 0.048 Uiso 1 1 calc R . .
H22C H 0.3896 0.1756 -0.1492 0.048 Uiso 1 1 calc R . .
C23 C 0.3547(5) 0.0096(3) 0.0546(4) 0.0532(15) Uani 1 1 d . . .
H23A H 0.3261 0.0290 -0.0098 0.064 Uiso 1 1 calc R . .
H23B H 0.4414 0.0090 0.0553 0.064 Uiso 1 1 calc R . .
C24 C 0.3169(8) -0.0597(3) 0.0616(5) 0.113(3) Uani 1 1 d . . .
H24A H 0.3648 -0.0852 0.1122 0.169 Uiso 1 1 calc R . .
H24B H 0.3237 -0.0843 -0.0014 0.169 Uiso 1 1 calc R . .
H24C H 0.2347 -0.0599 0.0792 0.169 Uiso 1 1 calc R . .
C31 C 0.2606(3) -0.0146(2) 0.3383(3) 0.0273(8) Uani 1 1 d . . .
H31A H 0.2691 -0.0565 0.3834 0.033 Uiso 1 1 calc R . .
H31B H 0.3163 -0.0210 0.2858 0.033 Uiso 1 1 calc R . .
C32 C 0.1373(4) -0.0118(2) 0.2944(4) 0.0393(11) Uani 1 1 d . . .
H32A H 0.1156 -0.0595 0.2673 0.059 Uiso 1 1 calc R . .
H32B H 0.1324 0.0246 0.2420 0.059 Uiso 1 1 calc R . .
H32C H 0.0834 0.0014 0.3451 0.059 Uiso 1 1 calc R . .
C33 C 0.4694(4) 0.1087(3) 0.5421(3) 0.0370(10) Uani 1 1 d . . .
H33A H 0.5548 0.1115 0.5328 0.044 Uiso 1 1 calc R . .
H33B H 0.4459 0.0569 0.5400 0.044 Uiso 1 1 calc R . .
C34 C 0.4423(3) 0.1410(2) 0.6384(3) 0.0298(9) Uani 1 1 d . . .
H34A H 0.4873 0.1157 0.6909 0.045 Uiso 1 1 calc R . .
H34B H 0.3583 0.1360 0.6484 0.045 Uiso 1 1 calc R . .
H34C H 0.4635 0.1926 0.6391 0.045 Uiso 1 1 calc R . .

loop_
_atom_site_aniso_label
_atom_site_aniso_U_11
_atom_site_aniso_U_22
_atom_site_aniso_U_33
_atom_site_aniso_U_23
_atom_site_aniso_U_13
_atom_site_aniso_U_12
Re 0.01373(6) 0.02020(7) 0.01520(6) -0.00021(6) 0.00043(4) 0.00261(6)
Co 0.0141(2) 0.0188(2) 0.0172(2) -0.00010(18) 0.00067(17) 0.00239(18)
P1 0.0166(4) 0.0178(4) 0.0183(4) -0.0008(4) -0.0001(3) 0.0010(3)
P2 0.0152(4) 0.0219(5) 0.0134(4) 0.0010(3) 0.0001(3) 0.0011(3)
P3 0.0175(4) 0.0196(5) 0.0161(4) 0.0004(4) 0.0034(3) 0.0017(4)
O1 0.0384(17) 0.0268(15) 0.0357(16) -0.0028(13) 0.0051(13) 0.0089(13)
O2 0.0342(17) 0.060(2) 0.0308(16) 0.0048(15) -0.0122(13) 0.0058(15)
O3 0.0278(15) 0.0457(19) 0.0421(18) -0.0033(15) 0.0120(13) -0.0090(14)
O11 0.0185(12) 0.0199(13) 0.0218(13) -0.0014(10) -0.0007(10) 0.0015(10)
O12 0.0212(13) 0.0267(14) 0.0269(14) 0.0065(11) 0.0014(11) -0.0040(11)
O13 0.0249(14) 0.0242(14) 0.0315(15) -0.0108(12) -0.0069(11) 0.0049(11)
O21 0.0151(11) 0.0280(14) 0.0148(11) -0.0006(10) 0.0025(9) 0.0031(10)
O22 0.0182(12) 0.0332(15) 0.0169(12) 0.0069(11) -0.0016(10) -0.0013(11)
O23 0.0215(13) 0.0211(13) 0.0188(12) -0.0042(10) 0.0042(10) -0.0009(10)
O31 0.0189(12) 0.0197(13) 0.0163(12) 0.0015(10) 0.0047(9) 0.0039(10)
O32 0.0258(14) 0.0227(14) 0.0239(13) 0.0025(11) 0.0097(11) -0.0008(11)
O33 0.0266(14) 0.0253(14) 0.0138(12) 0.0001(10) -0.0002(10) 0.0070(11)
C1 0.0194(17) 0.030(2) 0.0156(17) 0.0037(15) 0.0037(13) 0.0025(15)
C2 0.0229(18) 0.029(2) 0.0214(18) 0.0000(15) 0.0024(14) 0.0044(15)
C3 0.0200(18) 0.032(2) 0.0238(19) -0.0022(16) -0.0003(15) -0.0017(16)
C43 0.0203(19) 0.037(2) 0.028(2) 0.0045(18) -0.0051(15) 0.0139(17)
C44 0.0146(17) 0.028(2) 0.045(3) -0.0069(19) -0.0034(16) 0.0050(15)
C45 0.0174(18) 0.030(2) 0.043(3) 0.0036(19) 0.0099(17) 0.0055(16)
C41 0.026(2) 0.028(2) 0.028(2) -0.0016(16) 0.0050(16) 0.0098(16)
C42 0.0210(19) 0.023(2) 0.039(2) 0.0008(17) 0.0015(16) 0.0062(15)
C11 0.032(3) 0.100(5) 0.067(4) 0.057(3) -0.019(2) -0.035(3)
C12 0.034(2) 0.040(3) 0.044(3) 0.011(2) 0.013(2) -0.0048(19)
C13 0.062(3) 0.058(3) 0.044(3) -0.028(2) -0.028(2) 0.031(3)
C14 0.070(3) 0.042(3) 0.029(2) -0.005(2) -0.010(2) -0.025(3)
C21 0.032(2) 0.050(3) 0.033(2) 0.018(2) -0.0053(18) -0.013(2)
C22 0.030(2) 0.048(3) 0.0191(19) 0.0089(18) 0.0015(16) -0.0046(19)
C23 0.074(4) 0.040(3) 0.049(3) -0.026(2) 0.037(3) -0.017(3)
C24 0.220(9) 0.034(3) 0.094(5) -0.027(3) 0.105(6) -0.038(4)
C31 0.030(2) 0.0209(19) 0.031(2) 0.0036(16) 0.0084(17) -0.0009(16)
C32 0.029(2) 0.027(2) 0.063(3) -0.006(2) 0.004(2) -0.0041(18)
C33 0.044(3) 0.045(3) 0.0212(19) -0.0026(19) -0.0040(17) 0.022(2)
C34 0.029(2) 0.043(3) 0.0174(18) -0.0004(17) 0.0015(15) -0.0036(18)

loop_
_atom_type_symbol
_atom_type_description
_atom_type_scat_dispersion_real
_atom_type_scat_dispersion_imag
_atom_type_scat_source
C C 0.0033 0.0016 'International Tables Vol C Tables 4.2.6.8 and 6.1.1.4'
H H 0.0000 0.0000 'International Tables Vol C Tables 4.2.6.8 and 6.1.1.4'
O O 0.0106 0.0060 'International Tables Vol C Tables 4.2.6.8 and 6.1.1.4'
P P 0.1023 0.0942 'International Tables Vol C Tables 4.2.6.8 and 6.1.1.4'
Co Co 0.3494 0.9721 'International Tables Vol C Tables 4.2.6.8 and 6.1.1.4'
Re Re -1.0185 7.2310 'International Tables Vol C Tables 4.2.6.8 and 6.1.1.4'

loop_
_geom_angle_atom_site_label_1
_geom_angle_atom_site_label_2
_geom_angle_atom_site_label_3
_geom_angle
_geom_angle_site_symmetry_1
_geom_angle_site_symmetry_3
_geom_angle_publ_flag
C3 Re C1 87.20(16) . . ?
C3 Re C2 87.33(16) . . ?
C1 Re C2 87.29(15) . . ?
C3 Re O11 94.75(14) . . ?
C1 Re O11 177.99(12) . . ?
C2 Re O11 93.28(13) . . ?
C3 Re O31 176.22(13) . . ?
C1 Re O31 94.98(12) . . ?
C2 Re O31 95.85(13) . . ?
O11 Re O31 83.05(9) . . ?
C3 Re O21 94.14(13) . . ?
C1 Re O21 96.01(12) . . ?
C2 Re O21 176.45(13) . . ?
O11 Re O21 83.38(9) . . ?
O31 Re O21 82.58(9) . . ?
C41 Co C42 40.01(15) . . ?
C41 Co C43 67.02(16) . . ?
C42 Co C43 39.36(15) . . ?
C41 Co C44 67.17(16) . . ?
C42 Co C44 66.67(15) . . ?
C43 Co C44 40.03(16) . . ?
C41 Co C45 39.74(15) . . ?
C42 Co C45 66.46(16) . . ?
C43 Co C45 66.70(16) . . ?
C44 Co C45 39.78(16) . . ?
C41 Co P1 102.08(12) . . ?
C42 Co P1 88.74(11) . . ?
C43 Co P1 112.86(12) . . ?
C44 Co P1 152.63(12) . . ?
C45 Co P1 140.84(12) . . ?
C41 Co P2 162.23(11) . . ?
C42 Co P2 128.95(12) . . ?
C43 Co P2 96.43(12) . . ?
C44 Co P2 96.16(12) . . ?
C45 Co P2 129.04(12) . . ?
P1 Co P2 90.08(4) . . ?
C41 Co P3 102.90(11) . . ?
C42 Co P3 140.98(12) . . ?
C43 Co P3 156.82(12) . . ?
C44 Co P3 117.23(12) . . ?
C45 Co P3 92.00(12) . . ?
P1 Co P3 89.29(4) . . ?
P2 Co P3 90.01(4) . . ?
O11 P1 O13 107.63(14) . . ?
O11 P1 O12 109.78(14) . . ?
O13 P1 O12 102.06(15) . . ?
O11 P1 Co 118.91(10) . . ?
O13 P1 Co 109.76(11) . . ?
O12 P1 Co 107.40(10) . . ?
O21 P2 O23 110.11(14) . . ?
O21 P2 O22 106.76(14) . . ?
O23 P2 O22 98.92(13) . . ?
O21 P2 Co 117.65(10) . . ?
O23 P2 Co 108.33(10) . . ?
O22 P2 Co 113.45(10) . . ?
O31 P3 O33 110.66(13) . . ?
O31 P3 O32 106.92(14) . . ?
O33 P3 O32 98.63(14) . . ?
O31 P3 Co 117.82(10) . . ?
O33 P3 Co 106.78(10) . . ?
O32 P3 Co 114.35(10) . . ?
P1 O11 Re 129.73(14) . . ?
C11 O12 P1 120.7(2) . . ?
C13 O13 P1 126.0(3) . . ?
P2 O21 Re 130.94(14) . . ?
C21 O22 P2 124.0(2) . . ?
C23 O23 P2 118.5(2) . . ?
P3 O31 Re 130.21(14) . . ?
C31 O32 P3 124.8(2) . . ?
C33 O33 P3 118.7(2) . . ?
O1 C1 Re 177.7(3) . . ?
O2 C2 Re 178.7(3) . . ?
O3 C3 Re 179.3(4) . . ?
C42 C43 C44 108.2(4) . . ?
C42 C43 Co 70.3(2) . . ?
C44 C43 Co 70.2(2) . . ?
C45 C44 C43 107.3(4) . . ?
C45 C44 Co 70.2(2) . . ?
C43 C44 Co 69.7(2) . . ?
C41 C45 C44 108.5(4) . . ?
C41 C45 Co 69.6(2) . . ?
C44 C45 Co 70.0(2) . . ?
C45 C41 C42 107.3(4) . . ?
C45 C41 Co 70.6(2) . . ?
C42 C41 Co 70.1(2) . . ?
C43 C42 C41 108.8(4) . . ?
C43 C42 Co 70.4(2) . . ?
C41 C42 Co 69.8(2) . . ?
O12 C11 C12 112.9(4) . . ?
O13 C13 C14 110.9(4) . . ?
O22 C21 C22 109.9(3) . . ?
C24 C23 O23 116.5(4) . . ?
O32 C31 C32 109.9(3) . . ?
O33 C33 C34 108.7(3) . . ?

loop_
_geom_bond_atom_site_label_1
_geom_bond_atom_site_label_2
_geom_bond_distance
_geom_bond_site_symmetry_2
_geom_bond_publ_flag
Re C3 1.887(4) . ?
Re C1 1.888(4) . ?
Re C2 1.889(4) . ?
Re O11 2.155(2) . ?
Re O31 2.156(2) . ?
Re O21 2.159(2) . ?
Co C41 2.073(4) . ?
Co C42 2.077(4) . ?
Co C43 2.078(4) . ?
Co C44 2.084(4) . ?
Co C45 2.086(4) . ?
Co P1 2.1511(10) . ?
Co P2 2.1582(10) . ?
Co P3 2.1665(10) . ?
P1 O11 1.518(2) . ?
P1 O13 1.595(3) . ?
P1 O12 1.600(3) . ?
P2 O21 1.522(2) . ?
P2 O23 1.597(3) . ?
P2 O22 1.600(2) . ?
P3 O31 1.520(2) . ?
P3 O33 1.596(2) . ?
P3 O32 1.602(3) . ?
O1 C1 1.159(4) . ?
O2 C2 1.163(4) . ?
O3 C3 1.157(4) . ?
O12 C11 1.427(5) . ?
O13 C13 1.412(5) . ?
O22 C21 1.433(5) . ?
O23 C23 1.444(5) . ?
O32 C31 1.445(4) . ?
O33 C33 1.452(4) . ?
C43 C42 1.399(5) . ?
C43 C44 1.424(6) . ?
C44 C45 1.419(6) . ?
C45 C41 1.414(6) . ?
C41 C42 1.420(5) . ?
C11 C12 1.454(6) . ?
C13 C14 1.468(6) . ?
C21 C22 1.479(5) . ?
C23 C24 1.352(7) . ?
C31 C32 1.503(5) . ?
C33 C34 1.492(5) . ?
